data_7110349
loop_
_publ_author_name
'Graham M. Lee'
'Daniel J. Harrison'
'Ilia Korobkov'
'R. Tom Baker'

_publ_section_title
;
 Stepwise addition of difluorocarbene to a transition metal centre
;
_journal_name_full Chem.Commun.
_journal_page_first 1128
_journal_paper_doi 10.1039/c3cc48468h
_journal_volume 50
_journal_year 2014
_chemical_formula_sum 'C16 H26 Co F4 O3 P'
_chemical_formula_weight 432.27
_chemical_name_systematic
; 
 ? 
;
_space_group_crystal_system monoclinic
_space_group_IT_number 14
_space_group_name_Hall '-P 2ybc'
_space_group_name_H-M_alt 'P 1 21/c 1'
_symmetry_space_group_name_Hall '-P 2ybc'
_symmetry_space_group_name_H-M 'P 1 21/c 1'
_atom_sites_solution_hydrogens geom
_audit_creation_method SHELXL-2013
_cell_angle_alpha 90
_cell_angle_beta 94.782(2)
_cell_angle_gamma 90
_cell_formula_units_Z 4
_cell_length_a 13.0497(5)
_cell_length_b 16.2106(6)
_cell_length_c 9.5283(3)
_cell_measurement_reflns_used 3424
_cell_measurement_temperature 296(2)
_cell_measurement_theta_max 26.28
_cell_measurement_theta_min 2.49
_cell_volume 2008.63(12)
_computing_cell_refinement 'APEX II, Bruker (2009)'
_computing_data_collection 'APEX II, Bruker (2009)'
_computing_data_reduction 'XPREP, Bruker (2009)'
_computing_molecular_graphics 'SHELXTL, Bruker (2004)'
_computing_publication_material 'SHELXTL, Bruker (2004)'
_computing_structure_refinement 'SHELXL-2013 (Sheldrick, 2013)'
_computing_structure_solution 'SHELXS-03 (Sheldrick, 2003)'
_diffrn_ambient_temperature 296(2)
_diffrn_measured_fraction_theta_full 0.989
_diffrn_measured_fraction_theta_max 0.887
_diffrn_measurement_device_type 'Bruker APEX-II CCD'
_diffrn_measurement_method '\f and \w scans'
_diffrn_radiation_type MoK\a
_diffrn_radiation_wavelength 0.71073
_diffrn_reflns_av_R_equivalents 0.0249
_diffrn_reflns_av_unetI/netI 0.0419
_diffrn_reflns_Laue_measured_fraction_full 0.989
_diffrn_reflns_Laue_measured_fraction_max 0.887
_diffrn_reflns_limit_h_max 13
_diffrn_reflns_limit_h_min -17
_diffrn_reflns_limit_k_max 23
_diffrn_reflns_limit_k_min -17
_diffrn_reflns_limit_l_max 12
_diffrn_reflns_limit_l_min -13
_diffrn_reflns_number 10214
_diffrn_reflns_point_group_measured_fraction_full 0.989
_diffrn_reflns_point_group_measured_fraction_max 0.887
_diffrn_reflns_theta_full 25.242
_diffrn_reflns_theta_max 30.572
_diffrn_reflns_theta_min 2.008
_exptl_absorpt_coefficient_mu 0.981
_exptl_absorpt_correction_T_max 0.7461
_exptl_absorpt_correction_T_min 0.6713
_exptl_absorpt_correction_type multi-scan
_exptl_absorpt_process_details 'SADABS, Bruker (2003)'
_exptl_crystal_colour yellow
_exptl_crystal_density_diffrn 1.429
_exptl_crystal_density_meas ?
_exptl_crystal_description block
_exptl_crystal_F_000 896
_exptl_crystal_size_max 0.450
_exptl_crystal_size_mid 0.220
_exptl_crystal_size_min 0.170
_refine_diff_density_max 0.280
_refine_diff_density_min -0.261
_refine_diff_density_rms 0.049
_refine_ls_extinction_method none
_refine_ls_goodness_of_fit_ref 1.009
_refine_ls_hydrogen_treatment constr
_refine_ls_matrix_type full
_refine_ls_number_parameters 226
_refine_ls_number_reflns 5463
_refine_ls_number_restraints 0
_refine_ls_restrained_S_all 1.009
_refine_ls_R_factor_all 0.0661
_refine_ls_R_factor_gt 0.0372
_refine_ls_shift/su_max 0.000
_refine_ls_shift/su_mean 0.000
_refine_ls_structure_factor_coef Fsqd
_refine_ls_weighting_details 'w=1/[\s^2^(Fo^2^)+(0.0447P)^2^+0.0425P] where P=(Fo^2^+2Fc^2^)/3'
_refine_ls_weighting_scheme calc
_refine_ls_wR_factor_gt 0.0833
_refine_ls_wR_factor_ref 0.0948
_reflns_Friedel_coverage 0.000
_reflns_number_gt 3752
_reflns_number_total 5463
_reflns_threshold_expression 'I > 2\s(I)'
_cod_data_source_file c3cc48468h.txt
_cod_data_source_block tb113a
_cod_depositor_comments
;
The following automatic conversions were performed:

'_exptl_crystal_density_meas' value 'n/a' was changed to '?' - the
value is perceived as not measured.

Automatic conversion script
Id: cif_fix_values 3008 2015-01-20 13:52:24Z robertas 
;
_cod_database_code 7110349
_shelx_space_group_comment
; 
The symmetry employed for this shelxl refinement is uniquely defined 
by the following loop, which should always be used as a source of 
symmetry information in preference to the above space-group names. 
They are only intended as comments. 
;
_shelx_estimated_absorpt_t_min 0.667
_shelx_estimated_absorpt_t_max 0.851
_shelxl_version_number 2013-3

loop_
_space_group_symop_operation_xyz
'x, y, z'
'-x, y+1/2, -z+1/2'
'-x, -y, -z'
'x, -y-1/2, z-1/2'

loop_
_atom_site_label
_atom_site_type_symbol
_atom_site_fract_x
_atom_site_fract_y
_atom_site_fract_z
_atom_site_U_iso_or_equiv
_atom_site_adp_type
_atom_site_occupancy
_atom_site_site_symmetry_order
_atom_site_calc_flag
_atom_site_refinement_flags_posn
_atom_site_refinement_flags_adp
Co1 Co 0.16703(2) 0.08965(2) 0.57770(3) 0.03790(9) Uani 1 1 d . .
P1 P 0.23764(4) -0.00866(3) 0.70217(5) 0.03603(12) Uani 1 1 d . .
F1 F 0.29429(13) 0.19074(9) 0.42238(17) 0.0835(5) Uani 1 1 d . .
F2 F 0.37707(11) 0.08263(9) 0.50848(17) 0.0741(4) Uani 1 1 d . .
F3 F 0.15382(12) 0.09236(9) 0.28078(13) 0.0725(4) Uani 1 1 d . .
F4 F 0.23838(12) -0.01555(8) 0.36068(14) 0.0709(4) Uani 1 1 d . .
O1 O 0.33543(11) 0.01370(8) 0.80604(14) 0.0490(4) Uani 1 1 d . .
O2 O 0.27718(10) -0.09063(7) 0.63439(14) 0.0424(3) Uani 1 1 d . .
O3 O 0.15504(11) -0.04563(9) 0.79817(15) 0.0496(4) Uani 1 1 d . .
C1 C 0.12405(19) 0.20257(13) 0.6595(3) 0.0592(6) Uani 1 1 d . .
H1A H 0.1700 0.2482 0.6895 0.071 Uiso 1 1 calc R U
C2 C 0.09232(18) 0.13895(14) 0.7441(2) 0.0537(5) Uani 1 1 d . .
H2A H 0.1133 0.1315 0.8445 0.064 Uiso 1 1 calc R U
C3 C 0.02236(17) 0.08795(14) 0.6614(3) 0.0539(5) Uani 1 1 d . .
H3A H -0.0126 0.0390 0.6945 0.065 Uiso 1 1 calc R U
C4 C 0.01171(18) 0.11952(15) 0.5270(3) 0.0565(6) Uani 1 1 d . .
H4A H -0.0325 0.0972 0.4479 0.068 Uiso 1 1 calc R U
C5 C 0.07620(19) 0.18938(14) 0.5226(2) 0.0591(6) Uani 1 1 d . .
H5A H 0.0824 0.2250 0.4407 0.071 Uiso 1 1 calc R U
C6 C 0.27974(18) 0.11287(15) 0.4735(2) 0.0554(6) Uani 1 1 d . .
C7 C 0.20805(19) 0.06081(14) 0.3979(2) 0.0523(5) Uani 1 1 d . .
C8 C 0.3598(2) 0.09555(13) 0.8619(3) 0.0639(7) Uani 1 1 d . .
H8A H 0.3240 0.1371 0.8013 0.077 Uiso 1 1 calc R U
C9 C 0.3252(3) 0.10193(19) 1.0071(3) 0.0934(10) Uani 1 1 d . .
H9A H 0.2519 0.0955 1.0032 0.140 Uiso 1 1 calc R U
H9B H 0.3440 0.1550 1.0460 0.140 Uiso 1 1 calc R U
H9C H 0.3576 0.0595 1.0653 0.140 Uiso 1 1 calc R U
C10 C 0.4737(3) 0.1067(2) 0.8594(4) 0.0992(11) Uani 1 1 d . .
H10A H 0.4920 0.1031 0.7641 0.149 Uiso 1 1 calc R U
H10B H 0.5088 0.0644 0.9150 0.149 Uiso 1 1 calc R U
H10C H 0.4931 0.1598 0.8974 0.149 Uiso 1 1 calc R U
C11 C 0.38108(16) -0.11226(13) 0.6013(2) 0.0485(5) Uani 1 1 d . .
H11A H 0.4178 -0.0624 0.5758 0.058 Uiso 1 1 calc R U
C12 C 0.3702(2) -0.16994(18) 0.4786(3) 0.0835(9) Uani 1 1 d . .
H12A H 0.3343 -0.1427 0.3996 0.125 Uiso 1 1 calc R U
H12B H 0.3321 -0.2178 0.5030 0.125 Uiso 1 1 calc R U
H12C H 0.4371 -0.1864 0.4543 0.125 Uiso 1 1 calc R U
C13 C 0.4374(2) -0.15237(18) 0.7261(3) 0.0818(9) Uani 1 1 d . .
H13A H 0.4434 -0.1142 0.8034 0.123 Uiso 1 1 calc R U
H13B H 0.5047 -0.1684 0.7029 0.123 Uiso 1 1 calc R U
H13C H 0.4002 -0.2003 0.7523 0.123 Uiso 1 1 calc R U
C14 C 0.1748(2) -0.11584(15) 0.8932(2) 0.0581(6) Uani 1 1 d . .
H14A H 0.2491 -0.1244 0.9114 0.070 Uiso 1 1 calc R U
C15 C 0.1261(3) -0.19102(18) 0.8253(4) 0.0927(10) Uani 1 1 d . .
H15A H 0.1574 -0.2029 0.7399 0.139 Uiso 1 1 calc R U
H15B H 0.0539 -0.1814 0.8039 0.139 Uiso 1 1 calc R U
H15C H 0.1356 -0.2370 0.8885 0.139 Uiso 1 1 calc R U
C16 C 0.1295(5) -0.0939(2) 1.0269(4) 0.1415(18) Uani 1 1 d . .
H16A H 0.1632 -0.0458 1.0671 0.212 Uiso 1 1 calc R U
H16B H 0.1387 -0.1391 1.0920 0.212 Uiso 1 1 calc R U
H16C H 0.0574 -0.0829 1.0076 0.212 Uiso 1 1 calc R U

loop_
_atom_site_aniso_label
_atom_site_aniso_U_11
_atom_site_aniso_U_22
_atom_site_aniso_U_33
_atom_site_aniso_U_23
_atom_site_aniso_U_13
_atom_site_aniso_U_12
Co1 0.04558(16) 0.03313(14) 0.03557(14) -0.00030(11) 0.00677(11) 0.00061(11)
P1 0.0406(3) 0.0336(2) 0.0346(2) -0.0004(2) 0.0077(2) -0.0021(2)
F1 0.0908(11) 0.0632(9) 0.0998(11) 0.0319(8) 0.0270(9) -0.0123(8)
F2 0.0521(8) 0.0896(11) 0.0834(10) 0.0237(8) 0.0222(7) -0.0003(7)
F3 0.0979(11) 0.0814(10) 0.0380(6) 0.0089(6) 0.0042(7) 0.0173(8)
F4 0.1043(11) 0.0618(8) 0.0488(7) -0.0076(6) 0.0198(7) 0.0205(8)
O1 0.0573(9) 0.0378(7) 0.0501(8) -0.0036(6) -0.0069(7) -0.0031(6)
O2 0.0422(7) 0.0360(7) 0.0498(8) -0.0067(6) 0.0083(6) -0.0012(6)
O3 0.0526(8) 0.0484(8) 0.0503(8) 0.0142(7) 0.0193(7) 0.0046(7)
C1 0.0682(15) 0.0388(11) 0.0714(15) -0.0136(11) 0.0103(12) 0.0059(11)
C2 0.0654(14) 0.0531(13) 0.0441(11) -0.0065(10) 0.0130(10) 0.0146(11)
C3 0.0468(12) 0.0520(13) 0.0650(14) 0.0000(11) 0.0170(11) 0.0063(10)
C4 0.0509(13) 0.0561(13) 0.0615(14) -0.0068(11) -0.0019(11) 0.0156(11)
C5 0.0739(16) 0.0451(12) 0.0594(13) 0.0072(11) 0.0120(12) 0.0175(12)
C6 0.0574(14) 0.0527(13) 0.0582(13) 0.0193(11) 0.0170(11) -0.0002(11)
C7 0.0700(15) 0.0510(12) 0.0372(10) 0.0050(9) 0.0124(10) 0.0098(11)
C8 0.0802(17) 0.0414(12) 0.0653(14) -0.0047(11) -0.0221(13) -0.0042(12)
C9 0.115(3) 0.091(2) 0.0693(17) -0.0335(16) -0.0185(18) 0.0197(19)
C10 0.100(2) 0.094(2) 0.099(2) 0.0076(19) -0.016(2) -0.0476(19)
C11 0.0468(12) 0.0449(11) 0.0556(12) -0.0043(10) 0.0152(10) 0.0016(9)
C12 0.098(2) 0.082(2) 0.0710(16) -0.0255(15) 0.0089(15) 0.0300(17)
C13 0.0761(18) 0.092(2) 0.0759(17) -0.0062(15) -0.0038(15) 0.0360(16)
C14 0.0644(15) 0.0581(14) 0.0526(12) 0.0208(11) 0.0104(11) -0.0021(12)
C15 0.097(2) 0.0674(18) 0.112(2) 0.0333(18) 0.0008(19) -0.0236(16)
C16 0.242(6) 0.115(3) 0.078(2) 0.033(2) 0.075(3) 0.009(3)

loop_
_atom_type_symbol
_atom_type_description
_atom_type_scat_dispersion_real
_atom_type_scat_dispersion_imag
_atom_type_scat_source
C C 0.0033 0.0016 'International Tables Vol C Tables 4.2.6.8 and 6.1.1.4'
H H 0.0000 0.0000 'International Tables Vol C Tables 4.2.6.8 and 6.1.1.4'
O O 0.0106 0.0060 'International Tables Vol C Tables 4.2.6.8 and 6.1.1.4'
F F 0.0171 0.0103 'International Tables Vol C Tables 4.2.6.8 and 6.1.1.4'
P P 0.1023 0.0942 'International Tables Vol C Tables 4.2.6.8 and 6.1.1.4'
Co Co 0.3494 0.9721 'International Tables Vol C Tables 4.2.6.8 and 6.1.1.4'

loop_
_geom_angle_atom_site_label_1
_geom_angle_atom_site_label_2
_geom_angle_atom_site_label_3
_geom_angle
C6 Co1 C7 43.92(11)
C6 Co1 C5 99.68(10)
C7 Co1 C5 99.45(9)
C6 Co1 C1 105.57(10)
C7 Co1 C1 131.28(10)
C5 Co1 C1 40.04(9)
C6 Co1 C2 139.44(10)
C7 Co1 C2 164.92(9)
C5 Co1 C2 66.14(9)
C1 Co1 C2 39.00(9)
C6 Co1 C4 127.95(10)
C7 Co1 C4 100.89(10)
C5 Co1 C4 39.83(9)
C1 Co1 C4 66.36(9)
C2 Co1 C4 65.40(9)
C6 Co1 C3 165.09(10)
C7 Co1 C3 131.87(10)
C5 Co1 C3 65.80(10)
C1 Co1 C3 65.99(9)
C2 Co1 C3 39.55(9)
C4 Co1 C3 38.13(9)
C6 Co1 P1 96.99(7)
C7 Co1 P1 100.10(7)
C5 Co1 P1 160.09(7)
C1 Co1 P1 124.16(7)
C2 Co1 P1 94.05(6)
C4 Co1 P1 131.24(7)
C3 Co1 P1 97.91(7)
O2 P1 O3 100.27(8)
O2 P1 O1 99.98(7)
O3 P1 O1 105.99(8)
O2 P1 Co1 122.49(6)
O3 P1 Co1 108.51(6)
O1 P1 Co1 117.36(6)
C8 O1 P1 125.10(13)
C11 O2 P1 129.05(12)
C14 O3 P1 123.82(14)
C2 C1 C5 107.0(2)
C2 C1 Co1 70.64(12)
C5 C1 Co1 68.55(12)
C1 C2 C3 108.6(2)
C1 C2 Co1 70.36(13)
C3 C2 Co1 71.05(12)
C4 C3 C2 108.1(2)
C4 C3 Co1 70.56(14)
C2 C3 Co1 69.40(12)
C3 C4 C5 108.2(2)
C3 C4 Co1 71.31(13)
C5 C4 Co1 68.04(13)
C1 C5 C4 108.2(2)
C1 C5 Co1 71.41(13)
C4 C5 Co1 72.12(13)
F1 C6 F2 105.16(18)
F1 C6 C7 118.3(2)
F2 C6 C7 118.0(2)
F1 C6 Co1 120.62(17)
F2 C6 Co1 123.21(15)
C7 C6 Co1 68.61(13)
F4 C7 F3 105.64(17)
F4 C7 C6 118.9(2)
F3 C7 C6 117.9(2)
F4 C7 Co1 124.93(14)
F3 C7 Co1 118.60(16)
C6 C7 Co1 67.47(13)
O1 C8 C9 109.2(2)
O1 C8 C10 106.9(2)
C9 C8 C10 112.5(3)
O2 C11 C13 109.68(19)
O2 C11 C12 106.83(19)
C13 C11 C12 111.0(2)
O3 C14 C16 106.3(2)
O3 C14 C15 108.6(2)
C16 C14 C15 112.2(3)

loop_
_geom_bond_atom_site_label_1
_geom_bond_atom_site_label_2
_geom_bond_distance
Co1 C6 1.880(2)
Co1 C7 1.895(2)
Co1 C5 2.047(2)
Co1 C1 2.085(2)
Co1 C2 2.088(2)
Co1 C4 2.101(2)
Co1 C3 2.110(2)
Co1 P1 2.1479(5)
P1 O2 1.5826(13)
P1 O3 1.5881(14)
P1 O1 1.5903(14)
F1 C6 1.372(2)
F2 C6 1.376(3)
F3 C7 1.370(2)
F4 C7 1.356(2)
O1 C8 1.455(2)
O2 C11 1.460(2)
O3 C14 1.464(3)
C1 C2 1.393(3)
C1 C5 1.415(3)
C2 C3 1.421(3)
C3 C4 1.375(3)
C4 C5 1.414(3)
C6 C7 1.412(3)
C8 C9 1.494(4)
C8 C10 1.499(4)
C11 C13 1.494(3)
C11 C12 1.495(3)
C14 C16 1.491(4)
C14 C15 1.497(4)

loop_
_geom_torsion_atom_site_label_1
_geom_torsion_atom_site_label_2
_geom_torsion_atom_site_label_3
_geom_torsion_atom_site_label_4
_geom_torsion
O2 P1 O1 C8 157.91(17)
O3 P1 O1 C8 -98.28(18)
Co1 P1 O1 C8 23.06(19)
O3 P1 O2 C11 -142.77(16)
O1 P1 O2 C11 -34.34(17)
Co1 P1 O2 C11 97.37(16)
O2 P1 O3 C14 48.09(17)
O1 P1 O3 C14 -55.52(18)
Co1 P1 O3 C14 177.61(15)
C5 C1 C2 C3 -1.9(3)
Co1 C1 C2 C3 -61.08(15)
C5 C1 C2 Co1 59.16(16)
C1 C2 C3 C4 0.4(3)
Co1 C2 C3 C4 -60.22(16)
C1 C2 C3 Co1 60.65(16)
C2 C3 C4 C5 1.3(3)
Co1 C3 C4 C5 -58.24(16)
C2 C3 C4 Co1 59.50(15)
C2 C1 C5 C4 2.7(3)
Co1 C1 C5 C4 63.19(16)
C2 C1 C5 Co1 -60.50(16)
C3 C4 C5 C1 -2.5(3)
Co1 C4 C5 C1 -62.73(16)
C3 C4 C5 Co1 60.27(16)
C7 Co1 C6 F1 111.1(2)
C5 Co1 C6 F1 17.5(2)
C1 Co1 C6 F1 -23.1(2)
C2 Co1 C6 F1 -46.9(3)
C4 Co1 C6 F1 48.8(2)
C3 Co1 C6 F1 30.3(5)
P1 Co1 C6 F1 -151.56(18)
C7 Co1 C6 F2 -110.3(3)
C5 Co1 C6 F2 156.1(2)
C1 Co1 C6 F2 115.5(2)
C2 Co1 C6 F2 91.7(2)
C4 Co1 C6 F2 -172.60(17)
C3 Co1 C6 F2 168.9(3)
P1 Co1 C6 F2 -12.9(2)
C5 Co1 C6 C7 -93.61(14)
C1 Co1 C6 C7 -134.26(14)
C2 Co1 C6 C7 -158.04(14)
C4 Co1 C6 C7 -62.34(17)
C3 Co1 C6 C7 -80.8(4)
P1 Co1 C6 C7 97.33(12)
F1 C6 C7 F4 127.2(2)
F2 C6 C7 F4 -1.4(3)
Co1 C6 C7 F4 -118.62(18)
F1 C6 C7 F3 -2.7(3)
F2 C6 C7 F3 -131.2(2)
Co1 C6 C7 F3 111.52(19)
F1 C6 C7 Co1 -114.2(2)
F2 C6 C7 Co1 117.25(18)
C6 Co1 C7 F4 110.4(3)
C5 Co1 C7 F4 -155.4(2)
C1 Co1 C7 F4 177.07(17)
C2 Co1 C7 F4 -138.7(3)
C4 Co1 C7 F4 -114.9(2)
C3 Co1 C7 F4 -89.5(2)
P1 Co1 C7 F4 20.8(2)
C6 Co1 C7 F3 -110.5(2)
C5 Co1 C7 F3 -16.3(2)
C1 Co1 C7 F3 -43.9(2)
C2 Co1 C7 F3 0.3(5)
C4 Co1 C7 F3 24.1(2)
C3 Co1 C7 F3 49.5(2)
P1 Co1 C7 F3 159.88(17)
C5 Co1 C7 C6 94.19(14)
C1 Co1 C7 C6 66.64(18)
C2 Co1 C7 C6 110.8(4)
C4 Co1 C7 C6 134.66(14)
C3 Co1 C7 C6 160.06(14)
P1 Co1 C7 C6 -89.60(13)
P1 O1 C8 C9 98.6(2)
P1 O1 C8 C10 -139.53(19)
P1 O2 C11 C13 88.7(2)
P1 O2 C11 C12 -150.83(17)
P1 O3 C14 C16 136.9(3)
P1 O3 C14 C15 -102.1(2)
